data_2015334
loop_
_publ_author_name
'Nishikiori, Shin-ichi'
'Sekiya, Ryo'
'Hosoya, Kazumasa'

_publ_section_title
;
 Cu~3~(CN)~4~(NH~3~)~2~Hg(CN)~2~: a novel interpenetrating framework
 formed from Cu^I^, Cu^II^, Hg^II^ and cyanide bridges
;
_journal_coeditor_code SQ3012
_journal_issue 5
_journal_name_full 'Acta Crystallographica Section C'
_journal_page_first i32
_journal_page_last i34
_journal_paper_doi 10.1107/S0108270106011711
_journal_volume 62
_journal_year 2006
_chemical_formula_iupac '[Cu3 Hg (C N)6 (N H3)2]'
_chemical_formula_moiety 'C6 H6 Cu3 Hg N8'
_chemical_formula_structural 'Cu3 (CN)4 (NH3)2 Hg (CN)2'
_chemical_formula_sum 'C6 H6 Cu3 Hg N8'
_chemical_formula_weight 581.40
_chemical_name_systematic
;
poly[diamminehexa-\m-cyano-dicopper(I)copper(II)mercury(II)]
;
_space_group_IT_number 12
_symmetry_cell_setting monoclinic
_symmetry_space_group_name_Hall '-C 2y'
_symmetry_space_group_name_H-M 'C 1 2/m 1'
_atom_sites_solution_hydrogens geom
_atom_sites_solution_primary direct
_atom_sites_solution_secondary difmap
_cell_angle_alpha 90.00
_cell_angle_beta 116.00(2)
_cell_angle_gamma 90.00
_cell_formula_units_Z 2
_cell_length_a 8.915(5)
_cell_length_b 8.095(4)
_cell_length_c 10.572(6)
_cell_measurement_reflns_used 3838
_cell_measurement_temperature 153
_cell_measurement_theta_max 29.96
_cell_measurement_theta_min 4.29
_cell_volume 685.7(7)
_computing_cell_refinement PROCESS-AUTO
_computing_data_collection 'PROCESS-AUTO (Rigaku, 1998)'
_computing_data_reduction PROCESS-AUTO
_computing_molecular_graphics 'ORTEP-3 for Windows (Farrugia, 1997)'
_computing_publication_material 'SHELXL97 and PLATON (Spek, 2003)'
_computing_structure_refinement 'SHELXL97 (Sheldrick, 1997)'
_computing_structure_solution 'SHELXS97 (Sheldrick, 1997)'
_diffrn_ambient_temperature 153
_diffrn_detector_area_resol_mean 10.0
_diffrn_measured_fraction_theta_full 0.999
_diffrn_measured_fraction_theta_max 0.999
_diffrn_measurement_device_type 'Rigaku R-AXIS RAPID imaging-plate'
_diffrn_measurement_method \w
_diffrn_radiation_monochromator graphite
_diffrn_radiation_source 'fine-focus sealed X-ray tube'
_diffrn_radiation_type MoK\a
_diffrn_radiation_wavelength 0.71075
_diffrn_reflns_av_R_equivalents 0.0521
_diffrn_reflns_av_sigmaI/netI 0.0377
_diffrn_reflns_limit_h_max 12
_diffrn_reflns_limit_h_min 0
_diffrn_reflns_limit_k_max 11
_diffrn_reflns_limit_k_min 0
_diffrn_reflns_limit_l_max 13
_diffrn_reflns_limit_l_min -14
_diffrn_reflns_number 3830
_diffrn_reflns_theta_full 29.99
_diffrn_reflns_theta_max 29.99
_diffrn_reflns_theta_min 3.55
_diffrn_standards_number 0
_exptl_absorpt_coefficient_mu 15.733
_exptl_absorpt_correction_T_max 0.177
_exptl_absorpt_correction_T_min 0.088
_exptl_absorpt_correction_type numerical
_exptl_absorpt_process_details '(NUMABS; Higashi, 1999)'
_exptl_crystal_colour 'dark blue'
_exptl_crystal_density_diffrn 2.814
_exptl_crystal_density_method 'not measured'
_exptl_crystal_description block
_exptl_crystal_F_000 530
_exptl_crystal_size_max 0.19
_exptl_crystal_size_mid 0.16
_exptl_crystal_size_min 0.11
_refine_diff_density_max 3.214
_refine_diff_density_min -2.018
_refine_ls_extinction_coef 0.0103(9)
_refine_ls_extinction_expression Fc^*^=kFc[1+0.001xFc^2^\l^3^/sin(2\q)]^-1/4^
_refine_ls_extinction_method SHELXL97
_refine_ls_goodness_of_fit_ref 1.123
_refine_ls_hydrogen_treatment constr
_refine_ls_matrix_type full
_refine_ls_number_parameters 55
_refine_ls_number_reflns 1071
_refine_ls_number_restraints 0
_refine_ls_restrained_S_all 1.123
_refine_ls_R_factor_all 0.0301
_refine_ls_R_factor_gt 0.0301
_refine_ls_shift/su_max 0.000
_refine_ls_shift/su_mean 0.000
_refine_ls_structure_factor_coef Fsqd
_refine_ls_weighting_details 'calc w=1/[\s^2^(Fo^2^)+(0.0272P)^2^+0.6087P] where P=(Fo^2^+2Fc^2^)/3'
_refine_ls_weighting_scheme calc
_refine_ls_wR_factor_gt 0.0853
_refine_ls_wR_factor_ref 0.0853
_reflns_number_gt 1071
_reflns_number_total 1071
_reflns_threshold_expression I>2\s(I)
_cod_data_source_file sq3012.cif
_cod_data_source_block I
_cod_original_sg_symbol_H-M 'C 2/m'
_cod_database_code 2015334
_cod_database_fobs_code 2015334

loop_
_symmetry_equiv_pos_site_id
_symmetry_equiv_pos_as_xyz
1 x,y,z
2 -x,y,-z
3 -x,-y,-z
4 x,-y,z
5 1/2+x,1/2+y,z
6 1/2-x,1/2+y,-z
7 1/2-x,1/2-y,-z
8 1/2+x,1/2-y,z

loop_
_atom_site_type_symbol
_atom_site_label
_atom_site_fract_x
_atom_site_fract_y
_atom_site_fract_z
_atom_site_U_iso_or_equiv
_atom_site_adp_type
_atom_site_calc_flag
_atom_site_refinement_flags
_atom_site_occupancy
Hg Hg1 1.0000 0.0000 0.5000 0.01986(17) Uani d S 1
Cu Cu1 0.32327(10) 0.0000 0.39352(8) 0.0240(2) Uani d S 1
Cu Cu2 0.5000 0.0000 0.0000 0.0236(2) Uani d S 1
C X1 0.2688(6) 0.1954(6) 0.4734(5) 0.0264(8) Uani d P 0.50
N X11 0.2688(6) 0.1954(6) 0.4734(5) 0.0264(8) Uani d P 0.50
C C2 0.3934(9) 0.0000 0.2459(7) 0.0249(12) Uani d S 1
N N2 0.4355(8) 0.0000 0.1565(6) 0.0292(12) Uani d S 1
N N3 0.5000 0.2513(9) 0.0000 0.0384(15) Uani d S 1
H H1 0.6040 0.2929 -0.0051 0.058 Uiso calc PR 0.50
H H2 0.4978 0.2929 0.0892 0.058 Uiso calc PR 0.50
H H3 0.3982 0.2929 -0.0841 0.058 Uiso calc PR 0.50
C C4 0.8857(8) 0.0000 0.2844(7) 0.0252(12) Uani d S 1
N N4 0.8263(10) 0.0000 0.1651(7) 0.0414(17) Uani d S 1

loop_
_atom_site_aniso_label
_atom_site_aniso_U_11
_atom_site_aniso_U_22
_atom_site_aniso_U_33
_atom_site_aniso_U_12
_atom_site_aniso_U_13
_atom_site_aniso_U_23
Hg1 0.0184(2) 0.0222(2) 0.0185(2) 0.000 0.00768(13) 0.000
Cu1 0.0247(4) 0.0270(4) 0.0216(4) 0.000 0.0114(3) 0.000
Cu2 0.0309(6) 0.0228(5) 0.0204(5) 0.000 0.0143(4) 0.000
X1 0.0293(19) 0.0198(17) 0.036(2) -0.0040(15) 0.0196(17) -0.0020(16)
X11 0.0293(19) 0.0198(17) 0.036(2) -0.0040(15) 0.0196(17) -0.0020(16)
C2 0.028(3) 0.024(3) 0.026(3) 0.000 0.014(2) 0.000
N2 0.034(3) 0.031(3) 0.023(3) 0.000 0.013(2) 0.000
N3 0.049(4) 0.030(3) 0.051(4) 0.000 0.035(3) 0.000
C4 0.019(3) 0.030(3) 0.022(3) 0.000 0.006(2) 0.000
N4 0.044(4) 0.052(4) 0.021(3) 0.000 0.008(3) 0.000

loop_
_atom_type_symbol
_atom_type_description
_atom_type_scat_dispersion_real
_atom_type_scat_dispersion_imag
_atom_type_scat_source
C C 0.0033 0.0016 'International Tables Vol C Tables 4.2.6.8 and 6.1.1.4'
H H 0.0000 0.0000 'International Tables Vol C Tables 4.2.6.8 and 6.1.1.4'
N N 0.0061 0.0033 'International Tables Vol C Tables 4.2.6.8 and 6.1.1.4'
Cu Cu 0.3201 1.2651 'International Tables Vol C Tables 4.2.6.8 and 6.1.1.4'
Hg Hg -2.3894 9.2266 'International Tables Vol C Tables 4.2.6.8 and 6.1.1.4'

loop_
_geom_angle_atom_site_label_1
_geom_angle_atom_site_label_2
_geom_angle_atom_site_label_3
_geom_angle_site_symmetry_1
_geom_angle_site_symmetry_3
_geom_angle
_geom_angle_publ_flag
Cu1 X1 X1 . 7_556 174.8(6) yes
Cu1 C2 N2 . . 179.9(7) yes
X1 Cu1 X1 4_555 . 108.3(2) yes
X1 Cu1 C2 . . 125.69(15) yes
Cu2 N2 C2 . . 178.3(7) yes
Cu2 N4 C4 . . 125.0(7) yes
N2 Cu2 N3 . . 90.00(2) yes
N2 Cu2 N4 . . 95.0(3) yes
N2 Cu2 N4 . 3_655 85.0(3) yes
N3 Cu2 N4 . . 90.00(2) yes
Hg1 C4 N4 . . 178.3(8) yes
Cu2 N3 H1 . . 109.0 no
Cu2 N3 H2 . . 109.0 no
Cu2 N3 H3 . . 109.0 no
H1 N3 H2 . . 109.0 no
H1 N3 H3 . . 109.0 no
H2 N3 H3 . . 109.0 no

loop_
_geom_bond_atom_site_label_1
_geom_bond_atom_site_label_2
_geom_bond_site_symmetry_2
_geom_bond_distance
_geom_bond_publ_flag
Hg1 C4 . 2.049(7) yes
Cu1 X1 . 1.952(5) yes
Cu1 C2 . 1.919(8) yes
Cu2 N2 . 1.975(7) yes
Cu2 N3 . 2.034(7) yes
Cu2 N4 . 2.657(9) yes
X1 X1 7_556 1.172(9) yes
N2 C2 . 1.160(10) yes
N4 C4 . 1.134(9) yes
N3 H1 . 1.01 no
N3 H2 . 1.01 no
N3 H3 . 1.01 no
